data_7702679
loop_
_publ_author_name
'Du, Shaowu'
'Kautz, Jason A.'
'McGrath, Thomas D.'
'Stone, F. Gordon A.'

_publ_section_title
;
 Reactivity of the molybdenacarbaborane anion
 [2,2,2,2-(CO)4-closo-2,1-MoCB10H11]--: metal oxidation versus cage
 substitution&#x2020;
;
_journal_issue 19
_journal_name_full 'Journal of the Chemical Society, Dalton Transactions'
_journal_page_first 2791
_journal_paper_doi 10.1039/b105158j
_journal_year 2001
_chemical_formula_moiety
;
[2,2,2-(CO)~3~-2,3-\m-I-7-{cyclo-1,4,7-S~3~(CH~2~)~6~}
-closo-2,1-MoCB~10~H~9~]
;
_chemical_formula_sum 'C10 H21 B10 I Mo O3 S3'
_chemical_formula_weight 616.39
_space_group_IT_number 14
_space_group_name_Hall '-P 2yn'
_space_group_name_H-M_alt 'P 1 21/n 1'
_symmetry_cell_setting monoclinic
_symmetry_space_group_name_H-M 'P 1 21/n 1'
_atom_sites_solution_hydrogens geom
_atom_sites_solution_primary direct
_atom_sites_solution_secondary difmap
_cell_angle_alpha 90.00
_cell_angle_beta 115.577(14)
_cell_angle_gamma 90.00
_cell_formula_units_Z 4
_cell_length_a 14.071(2)
_cell_length_b 10.9453(16)
_cell_length_c 16.439(3)
_cell_measurement_reflns_used 25
_cell_measurement_temperature 293(2)
_cell_measurement_theta_max 18
_cell_measurement_theta_min 13
_cell_volume 2283.7(7)
_computing_cell_refinement 'Enraf-Nonius CAD4 (1989)'
_computing_data_collection 'Enraf-Nonius CAD4 (1989)'
_computing_data_reduction 'XCAD4 Siemens Software (Harms, 1993)'
_computing_molecular_graphics 'XP in SHELXTL-PC (Bruker, 1995)'
_computing_publication_material 'SHELXL-97 (Sheldrick, 1997)'
_computing_structure_refinement 'SHELXL-97 (Sheldrick, 1997)'
_computing_structure_solution 'SHELXS-97 (Sheldrick, 1997)'
_diffrn_ambient_temperature 293(2)
_diffrn_measured_fraction_theta_full 0.989
_diffrn_measured_fraction_theta_max 0.989
_diffrn_measurement_device_type 'Enraf-Nonius CAD4'
_diffrn_measurement_method \w-2\q
_diffrn_radiation_monochromator graphite
_diffrn_radiation_source 'fine-focus sealed tube'
_diffrn_radiation_type MoK\a
_diffrn_radiation_wavelength 0.71073
_diffrn_reflns_av_R_equivalents 0.0477
_diffrn_reflns_av_sigmaI/netI 0.0381
_diffrn_reflns_limit_h_max 16
_diffrn_reflns_limit_h_min 0
_diffrn_reflns_limit_k_max 0
_diffrn_reflns_limit_k_min -12
_diffrn_reflns_limit_l_max 17
_diffrn_reflns_limit_l_min -19
_diffrn_reflns_number 4150
_diffrn_reflns_theta_full 24.98
_diffrn_reflns_theta_max 24.98
_diffrn_reflns_theta_min 2.31
_diffrn_standards_decay_% 3.64
_diffrn_standards_interval_time 120
_diffrn_standards_number 3
_exptl_absorpt_coefficient_mu 2.210
_exptl_absorpt_correction_T_max 0.89818
_exptl_absorpt_correction_T_min 0.44417
_exptl_absorpt_correction_type 'Numerical, SHELXTL-PC vs. 5.03'
_exptl_crystal_colour purple
_exptl_crystal_density_diffrn 1.793
_exptl_crystal_density_method 'not measured'
_exptl_crystal_description plates
_exptl_crystal_F_000 1192
_exptl_crystal_size_max 0.59
_exptl_crystal_size_mid 0.43
_exptl_crystal_size_min 0.05
_refine_diff_density_max 1.401
_refine_diff_density_min -1.330
_refine_diff_density_rms 0.111
_refine_ls_extinction_coef 0.00026(11)
_refine_ls_extinction_expression Fc^*^=kFc[1+0.001xFc^2^\l^3^/sin(2\q)]^-1/4^
_refine_ls_extinction_method SHELXL
_refine_ls_goodness_of_fit_ref 1.108
_refine_ls_hydrogen_treatment mixed
_refine_ls_matrix_type full
_refine_ls_number_parameters 254
_refine_ls_number_reflns 3979
_refine_ls_number_restraints 0
_refine_ls_restrained_S_all 1.108
_refine_ls_R_factor_all 0.0728
_refine_ls_R_factor_gt 0.0476
_refine_ls_shift/su_max 0.000
_refine_ls_shift/su_mean 0.000
_refine_ls_structure_factor_coef Fsqd
_refine_ls_weighting_details 'calc w=1/[\s^2^(Fo^2^)+(0.0222P)^2^+9.6070P] where P=(Fo^2^+2Fc^2^)/3'
_refine_ls_weighting_scheme calc
_refine_ls_wR_factor_gt 0.0900
_refine_ls_wR_factor_ref 0.0989
_reflns_number_gt 2909
_reflns_number_total 3979
_reflns_threshold_expression >2sigma(I)
_cod_data_source_file b105158j-1.txt
_cod_data_source_block 11a
_cod_depositor_comments
;
The following automatic conversions were performed:

data name '_atom_site_symetry_multiplicity' was replaced with
'_atom_site_symmetry_multiplicity' as specified in the replacement
file
'/home/saulius/struct/COD-crude-data/automatic-downloads/DataCite-retrospective/RSC/depositions/lib/lists/replacement-tags.lst'.

Automatic conversion script
Id: cif_correct_tags 6909 2019-04-08 15:41:33Z antanas 

The following automatic conversions were performed:

data item '_symmetry_cell_setting' value 'Monoclinic' was changed to
'monoclinic' in accordance with the
/home/saulius/struct/COD-crude-data/automatic-downloads/DataCite-retrospective/RSC/depositions/lib/dictionaries/cif_core.dic
dictionary named 'cif_core.dic' version 2.4.2 last updated on
2011-04-26.

Automatic conversion script
Id: cif_fix_values 6909 2019-04-08 15:41:33Z antanas 
;
_cod_original_cell_volume 2283.7(6)
_cod_original_sg_symbol_H-M P2(1)/n
_cod_database_code 7702679

loop_
_symmetry_equiv_pos_as_xyz
'x, y, z'
'-x+1/2, y+1/2, -z+1/2'
'-x, -y, -z'
'x-1/2, -y-1/2, z-1/2'

loop_
_atom_site_label
_atom_site_type_symbol
_atom_site_fract_x
_atom_site_fract_y
_atom_site_fract_z
_atom_site_U_iso_or_equiv
_atom_site_adp_type
_atom_site_occupancy
_atom_site_symmetry_multiplicity
_atom_site_calc_flag
_atom_site_refinement_flags
Mo Mo -0.07513(4) 0.25985(6) 0.13101(4) 0.04304(18) Uani 1 1 d .
C1 C 0.0975(5) 0.3325(9) 0.1750(5) 0.068(2) Uani 1 1 d .
H1 H 0.1259 0.2839 0.1312 0.082 Uiso 1 1 calc R
B2 B 0.0774(6) 0.2634(9) 0.2585(5) 0.054(2) Uani 1 1 d .
B3 B -0.0214(6) 0.3464(7) 0.2789(5) 0.0400(17) Uani 1 1 d .
B4 B -0.0663(6) 0.4609(8) 0.1972(5) 0.047(2) Uani 1 1 d .
H4 H -0.1464 0.4988 0.1715 0.056 Uiso 1 1 calc R
B5 B 0.0115(7) 0.4458(10) 0.1296(6) 0.065(3) Uani 1 1 d .
H5 H -0.0199 0.4733 0.0584 0.078 Uiso 1 1 calc R
B6 B 0.1884(7) 0.3547(11) 0.2832(6) 0.076(3) Uani 1 1 d .
H6 H 0.2692 0.3184 0.3110 0.091 Uiso 1 1 calc R
B7 B 0.1159(6) 0.3635(9) 0.3497(5) 0.052(2) Uani 1 1 d .
H7 H 0.1502 0.3321 0.4202 0.063 Uiso 1 1 calc R
B8 B 0.0300(6) 0.4933(8) 0.3098(5) 0.049(2) Uani 1 1 d .
H8 H 0.0106 0.5504 0.3556 0.059 Uiso 1 1 calc R
B9 B 0.0462(7) 0.5569(10) 0.2175(6) 0.066(3) Uani 1 1 d .
H9 H 0.0343 0.6549 0.2013 0.079 Uiso 1 1 calc R
B10 B 0.1457(8) 0.4743(12) 0.2044(7) 0.085(4) Uani 1 1 d .
H10 H 0.1998 0.5189 0.1815 0.101 Uiso 1 1 calc R
B11 B 0.1570(7) 0.4997(10) 0.3134(6) 0.068(3) Uani 1 1 d .
H11 H 0.2181 0.5598 0.3614 0.081 Uiso 1 1 calc R
I I 0.04987(4) 0.06610(5) 0.23917(4) 0.0733(2) Uani 1 1 d .
C2 C -0.1821(6) 0.3571(7) 0.0292(5) 0.0532(18) Uani 1 1 d .
O2 O -0.2437(5) 0.4069(5) -0.0290(4) 0.0753(17) Uani 1 1 d .
C3 C -0.0684(6) 0.1706(9) 0.0243(5) 0.071(3) Uani 1 1 d .
O3 O -0.0589(5) 0.1240(8) -0.0329(4) 0.113(3) Uani 1 1 d .
C4 C -0.2050(5) 0.1881(6) 0.1294(4) 0.0450(16) Uani 1 1 d .
O4 O -0.2794(4) 0.1493(5) 0.1297(4) 0.0649(15) Uani 1 1 d .
S1 S -0.09809(13) 0.27373(15) 0.33759(10) 0.0405(4) Uani 1 1 d .
C5 C -0.2194(5) 0.3599(6) 0.2915(4) 0.0477(17) Uani 1 1 d .
H5A H -0.2044 0.4436 0.3125 0.057 Uiso 1 1 calc R
H5B H -0.2468 0.3609 0.2263 0.057 Uiso 1 1 calc R
C6 C -0.3043(6) 0.3088(8) 0.3170(5) 0.060(2) Uani 1 1 d .
H6A H -0.2978 0.2205 0.3209 0.072 Uiso 1 1 calc R
H6B H -0.3729 0.3281 0.2691 0.072 Uiso 1 1 calc R
S2 S -0.29843(18) 0.3660(2) 0.42186(15) 0.0666(6) Uani 1 1 d .
C7 C -0.2913(7) 0.2322(8) 0.4878(5) 0.068(2) Uani 1 1 d .
H7A H -0.3326 0.2475 0.5211 0.081 Uiso 1 1 calc R
H7B H -0.3247 0.1654 0.4465 0.081 Uiso 1 1 calc R
C8 C -0.1832(7) 0.1907(7) 0.5538(5) 0.063(2) Uani 1 1 d .
H8A H -0.1904 0.1382 0.5983 0.075 Uiso 1 1 calc R
H8B H -0.1426 0.2616 0.5851 0.075 Uiso 1 1 calc R
S3 S -0.11020(17) 0.10838(18) 0.50232(15) 0.0623(5) Uani 1 1 d .
C9 C -0.0060(6) 0.2114(7) 0.5162(5) 0.058(2) Uani 1 1 d .
H9A H 0.0263 0.2390 0.5783 0.070 Uiso 1 1 calc R
H9B H 0.0471 0.1672 0.5053 0.070 Uiso 1 1 calc R
C10 C -0.0387(6) 0.3222(6) 0.4554(4) 0.0492(17) Uani 1 1 d .
H10A H 0.0224 0.3729 0.4671 0.059 Uiso 1 1 calc R
H10B H -0.0890 0.3702 0.4677 0.059 Uiso 1 1 calc R

loop_
_atom_site_aniso_label
_atom_site_aniso_U_11
_atom_site_aniso_U_22
_atom_site_aniso_U_33
_atom_site_aniso_U_23
_atom_site_aniso_U_13
_atom_site_aniso_U_12
Mo 0.0318(3) 0.0608(4) 0.0333(3) -0.0091(3) 0.0109(2) 0.0021(3)
C1 0.040(4) 0.118(7) 0.054(4) -0.032(5) 0.028(4) -0.019(5)
B2 0.031(4) 0.066(6) 0.053(5) -0.017(4) 0.006(3) 0.005(4)
B3 0.033(4) 0.048(5) 0.039(4) -0.003(3) 0.016(3) -0.002(3)
B4 0.049(5) 0.057(5) 0.039(4) -0.004(4) 0.024(4) -0.011(4)
B5 0.052(5) 0.104(8) 0.047(5) -0.008(5) 0.028(4) -0.027(6)
B6 0.035(5) 0.133(10) 0.060(6) -0.043(6) 0.020(4) -0.027(6)
B7 0.036(4) 0.076(6) 0.042(4) -0.017(4) 0.014(3) -0.010(4)
B8 0.049(5) 0.057(5) 0.045(4) -0.007(4) 0.023(4) -0.009(4)
B9 0.067(6) 0.073(6) 0.066(6) -0.012(5) 0.037(5) -0.032(5)
B10 0.065(6) 0.133(10) 0.070(6) -0.025(7) 0.042(5) -0.049(7)
B11 0.057(6) 0.098(8) 0.053(5) -0.022(5) 0.028(5) -0.027(6)
I 0.0518(3) 0.0721(4) 0.0680(4) -0.0180(3) -0.0005(2) 0.0266(3)
C2 0.052(4) 0.062(5) 0.041(4) -0.002(4) 0.016(3) 0.002(4)
O2 0.081(4) 0.075(4) 0.053(3) 0.009(3) 0.013(3) 0.010(3)
C3 0.040(4) 0.115(7) 0.045(4) -0.020(5) 0.006(3) 0.027(5)
O3 0.090(5) 0.175(7) 0.063(4) -0.043(5) 0.023(3) 0.045(5)
C4 0.039(4) 0.044(4) 0.041(4) -0.001(3) 0.006(3) 0.006(3)
O4 0.045(3) 0.067(4) 0.079(4) 0.001(3) 0.022(3) -0.010(3)
S1 0.0448(9) 0.0415(9) 0.0364(8) -0.0018(7) 0.0187(7) -0.0028(8)
C5 0.052(4) 0.052(4) 0.046(4) 0.000(3) 0.028(3) 0.008(4)
C6 0.053(4) 0.072(5) 0.062(5) -0.003(4) 0.030(4) -0.005(4)
S2 0.0915(16) 0.0595(13) 0.0749(13) 0.0125(11) 0.0603(13) 0.0203(12)
C7 0.085(6) 0.070(5) 0.075(5) 0.012(5) 0.060(5) 0.005(5)
C8 0.093(6) 0.051(5) 0.060(5) 0.006(4) 0.047(5) -0.005(4)
S3 0.0769(14) 0.0496(11) 0.0729(13) 0.0078(10) 0.0441(11) -0.0004(10)
C9 0.058(5) 0.066(5) 0.045(4) 0.010(4) 0.017(3) -0.003(4)
C10 0.061(5) 0.049(4) 0.043(4) -0.004(3) 0.028(3) -0.008(4)

loop_
_atom_type_symbol
_atom_type_description
_atom_type_scat_dispersion_real
_atom_type_scat_dispersion_imag
_atom_type_scat_source
C C 0.0033 0.0016 'International Tables Vol C Tables 4.2.6.8 and 6.1.1.4'
H H 0.0000 0.0000 'International Tables Vol C Tables 4.2.6.8 and 6.1.1.4'
B B 0.0013 0.0007 'International Tables Vol C Tables 4.2.6.8 and 6.1.1.4'
O O 0.0106 0.0060 'International Tables Vol C Tables 4.2.6.8 and 6.1.1.4'
S S 0.1246 0.1234 'International Tables Vol C Tables 4.2.6.8 and 6.1.1.4'
Mo Mo -1.6832 0.6857 'International Tables Vol C Tables 4.2.6.8 and 6.1.1.4'
I I -0.4742 1.8119 'International Tables Vol C Tables 4.2.6.8 and 6.1.1.4'

loop_
_geom_angle_atom_site_label_1
_geom_angle_atom_site_label_2
_geom_angle_atom_site_label_3
_geom_angle
_geom_angle_publ_flag
C4 Mo C2 81.0(3) y
C4 Mo C3 100.6(3) y
C2 Mo C3 80.4(3) y
C4 Mo B2 121.4(3) y
C2 Mo B2 146.5(3) y
C3 Mo B2 115.2(3) y
C4 Mo C1 164.3(3) y
C2 Mo C1 112.3(3) y
C3 Mo C1 90.1(3) y
B2 Mo C1 43.0(3) ?
C4 Mo B5 144.5(3) y
C2 Mo B5 75.0(3) y
C3 Mo B5 100.8(4) y
B2 Mo B5 73.1(3) ?
C1 Mo B5 41.2(3) y
C4 Mo B3 93.2(3) y
C2 Mo B3 115.4(3) y
C3 Mo B3 160.7(3) y
B2 Mo B3 45.5(3) ?
C1 Mo B3 74.0(2) ?
B5 Mo B3 74.6(3) ?
C4 Mo B4 103.5(3) y
C2 Mo B4 76.6(3) y
C3 Mo B4 143.4(3) y
B2 Mo B4 74.1(3) ?
C1 Mo B4 73.1(3) ?
B5 Mo B4 45.8(3) ?
B3 Mo B4 42.2(3) ?
C4 Mo I 91.76(19) y
C2 Mo I 163.4(2) y
C3 Mo I 86.2(2) y
B2 Mo I 49.4(2) y
C1 Mo I 77.4(2) y
B5 Mo I 117.6(2) y
B3 Mo I 79.74(18) y
B4 Mo I 119.83(19) y
B5 C1 B10 64.3(6) ?
B5 C1 B2 110.6(6) ?
B10 C1 B2 111.6(6) ?
B5 C1 B6 115.8(7) ?
B10 C1 B6 62.6(6) ?
B2 C1 B6 62.0(5) ?
B5 C1 Mo 70.1(4) ?
B10 C1 Mo 129.5(6) ?
B2 C1 Mo 65.6(3) ?
B6 C1 Mo 125.4(5) ?
C1 B2 B7 108.5(7) ?
C1 B2 B6 59.2(5) ?
B7 B2 B6 61.7(5) ?
C1 B2 B3 109.6(6) ?
B7 B2 B3 60.2(4) ?
B6 B2 B3 110.5(6) ?
C1 B2 I 113.8(5) y
B7 B2 I 135.5(6) y
B6 B2 I 132.9(6) y
B3 B2 I 114.8(5) y
C1 B2 Mo 71.4(4) ?
B7 B2 Mo 128.7(5) ?
B6 B2 Mo 128.4(6) ?
B3 B2 Mo 71.5(3) ?
I B2 Mo 79.1(3) y
B4 B3 B8 61.9(4) ?
B4 B3 B7 111.0(6) ?
B8 B3 B7 61.2(5) ?
B4 B3 B2 105.6(5) ?
B8 B3 B2 105.2(5) ?
B7 B3 B2 58.1(4) ?
B4 B3 S1 126.5(5) y
B8 B3 S1 119.4(5) y
B7 B3 S1 113.8(5) y
B2 B3 S1 122.2(5) y
B4 B3 Mo 69.7(3) ?
B8 B3 Mo 124.5(5) ?
B7 B3 Mo 118.7(4) ?
B2 B3 Mo 63.0(3) ?
S1 B3 Mo 110.3(3) y
B3 B4 B8 59.1(4) ?
B3 B4 B9 106.2(6) ?
B8 B4 B9 58.9(5) ?
B3 B4 B5 106.5(6) ?
B8 B4 B5 104.8(6) ?
B9 B4 B5 58.1(5) ?
B3 B4 Mo 68.1(4) ?
B8 B4 Mo 120.7(5) ?
B9 B4 Mo 118.7(5) ?
B5 B4 Mo 65.5(4) ?
C1 B5 B10 58.2(6) ?
C1 B5 B9 104.6(6) ?
B10 B5 B9 59.0(6) ?
C1 B5 B4 107.3(6) ?
B10 B5 B4 107.0(6) ?
B9 B5 B4 59.1(5) ?
C1 B5 Mo 68.6(4) ?
B10 B5 Mo 122.6(7) ?
B9 B5 Mo 122.5(5) ?
B4 B5 Mo 68.7(4) ?
C1 B6 B2 58.8(5) ?
C1 B6 B10 58.1(6) ?
B2 B6 B10 105.5(6) ?
C1 B6 B11 104.7(8) ?
B2 B6 B11 105.7(6) ?
B10 B6 B11 59.5(6) ?
C1 B6 B7 106.1(6) ?
B2 B6 B7 59.0(5) ?
B10 B6 B7 107.8(8) ?
B11 B6 B7 60.4(5) ?
B2 B7 B3 61.7(4) ?
B2 B7 B6 59.2(5) ?
B3 B7 B6 109.8(6) ?
B2 B7 B11 105.1(6) ?
B3 B7 B11 106.5(6) ?
B6 B7 B11 59.4(6) ?
B2 B7 B8 105.8(6) ?
B3 B7 B8 58.4(4) ?
B6 B7 B8 106.9(7) ?
B11 B7 B8 58.9(5) ?
B3 B8 B11 109.4(6) ?
B3 B8 B9 107.6(6) ?
B11 B8 B9 60.7(5) ?
B3 B8 B4 59.0(4) ?
B11 B8 B4 110.2(6) ?
B9 B8 B4 60.9(4) ?
B3 B8 B7 60.4(4) ?
B11 B8 B7 60.4(5) ?
B9 B8 B7 108.0(6) ?
B4 B8 B7 108.0(6) ?
B10 B9 B8 107.8(7) ?
B10 B9 B11 59.2(6) ?
B8 B9 B11 59.5(5) ?
B10 B9 B5 60.3(5) ?
B8 B9 B5 109.5(6) ?
B11 B9 B5 107.7(7) ?
B10 B9 B4 111.0(7) ?
B8 B9 B4 60.2(4) ?
B11 B9 B4 108.7(7) ?
B5 B9 B4 62.8(5) ?
C1 B10 B11 106.8(7) ?
C1 B10 B6 59.3(6) ?
B11 B10 B6 60.8(6) ?
C1 B10 B9 105.5(6) ?
B11 B10 B9 61.2(6) ?
B6 B10 B9 109.4(7) ?
C1 B10 B5 57.5(5) ?
B11 B10 B5 109.6(7) ?
B6 B10 B5 107.6(7) ?
B9 B10 B5 60.7(6) ?
B10 B11 B8 108.4(6) ?
B10 B11 B6 59.7(6) ?
B8 B11 B6 109.0(7) ?
B10 B11 B9 59.5(6) ?
B8 B11 B9 59.9(5) ?
B6 B11 B9 107.2(7) ?
B10 B11 B7 108.0(7) ?
B8 B11 B7 60.7(5) ?
B6 B11 B7 60.3(6) ?
B9 B11 B7 107.5(6) ?
B2 I Mo 51.5(2) y
O2 C2 Mo 177.2(7) y
O3 C3 Mo 176.0(8) y
O4 C4 Mo 178.4(6) y
C5 S1 C10 102.2(3) ?
C5 S1 B3 102.1(3) y
C10 S1 B3 108.4(3) y
C6 C5 S1 113.7(5) ?
C5 C6 S2 114.6(5) ?
C7 S2 C6 105.1(4) ?
C8 C7 S2 117.2(6) ?
C7 C8 S3 114.2(5) ?
C9 S3 C8 103.0(4) ?
C10 C9 S3 115.1(5) ?
C9 C10 S1 109.7(5) ?

loop_
_geom_bond_atom_site_label_1
_geom_bond_atom_site_label_2
_geom_bond_distance
_geom_bond_publ_flag
Mo C4 1.978(8) y
Mo C2 2.006(8) y
Mo C3 2.045(8) y
Mo B2 2.262(7) y
Mo C1 2.354(7) y
Mo B5 2.377(10) y
Mo B3 2.407(7) y
Mo B4 2.433(8) y
Mo I 2.8375(9) y
C1 B5 1.666(13) ?
C1 B10 1.678(14) ?
C1 B2 1.694(12) ?
C1 B6 1.701(11) ?
B2 B7 1.744(11) ?
B2 B6 1.747(12) ?
B2 B3 1.809(11) ?
B2 I 2.193(9) y
B3 B4 1.743(11) ?
B3 B8 1.746(11) ?
B3 B7 1.783(10) ?
B3 S1 1.905(7) ?
B4 B8 1.796(11) ?
B4 B9 1.807(11) ?
B4 B5 1.873(11) ?
B5 B10 1.780(13) ?
B5 B9 1.787(13) ?
B6 B10 1.755(17) ?
B6 B11 1.774(15) ?
B6 B7 1.791(12) ?
B7 B11 1.792(14) ?
B7 B8 1.796(12) ?
B8 B11 1.764(12) ?
B8 B9 1.772(12) ?
B9 B10 1.756(15) ?
B9 B11 1.786(14) ?
B10 B11 1.750(13) ?
C2 O2 1.117(8) y
C3 O3 1.127(8) y
C4 O4 1.132(8) y
S1 C5 1.806(7) y
S1 C10 1.826(6) y
C5 C6 1.532(9) ?
C6 S2 1.802(7) y
S2 C7 1.798(8) y
C7 C8 1.507(11) ?
C8 S3 1.825(8) y
S3 C9 1.785(7) y
C9 C10 1.511(9) ?
